data_4001214
loop_
_publ_author_name
'Zhang, Chuhong'
'Lilley, Scott J.'
'Ainsworth, David'
'Staunton, Edward'
'Andreev, Yuri G.'
'Slawin, Alexandra M. Z.'
'Bruce, Peter G.'

_publ_section_title
;
 Structure and Conductivity of Small-Molecule Electrolytes
 [CH3O(CH2CH2O)nCH3]:LiAsF6(n= 8&#x2212;12)
;
_journal_issue 12
_journal_name_full 'Chemistry of Materials'
_journal_page_first 4039
_journal_paper_doi 10.1021/cm8005327
_journal_volume 20
_journal_year 2008
_chemical_formula_moiety 'C24 H50 As2 F12 Li2 O12'
_chemical_formula_sum 'C24 H50 As2 F12 Li2 O12'
_chemical_formula_weight 922.36
_chemical_name_systematic
; 
 ? 
;
_space_group_IT_number 2
_symmetry_cell_setting triclinic
_symmetry_space_group_name_Hall '-P 1'
_symmetry_space_group_name_H-M 'P -1'
_atom_sites_solution_hydrogens geom
_atom_sites_solution_primary direct
_atom_sites_solution_secondary difmap
_audit_creation_method SHELXL-97
_cell_angle_alpha 104.518(15)
_cell_angle_beta 111.092(13)
_cell_angle_gamma 91.857(17)
_cell_formula_units_Z 1
_cell_length_a 9.399(3)
_cell_length_b 9.498(3)
_cell_length_c 11.832(4)
_cell_measurement_reflns_used 33913
_cell_measurement_temperature 173(2)
_cell_measurement_theta_max 68.52
_cell_measurement_theta_min 4.15
_cell_volume 945.2(5)
_computing_cell_refinement 'CrystalClear (Rigaku Corp., 2004)'
_computing_data_collection 'CrystalClear (Rigaku Corp., 2004)'
_computing_data_reduction 'CrystalClear (Rigaku Corp., 2004)'
_computing_molecular_graphics 'Bruker SHELXTL'
_computing_publication_material 'Bruker SHELXTL'
_computing_structure_refinement 'SHELXL-97 (Sheldrick, 1997)'
_computing_structure_solution 'SHELXS-97 (Sheldrick, 1990)'
_diffrn_ambient_temperature 173(2)
_diffrn_measured_fraction_theta_full 0.938
_diffrn_measured_fraction_theta_max 0.938
_diffrn_measurement_device_type 'Rigaku Saturn'
_diffrn_measurement_method '\w scans'
_diffrn_radiation_monochromator confocal
_diffrn_radiation_source 'rotating anode'
_diffrn_radiation_type CuK\a
_diffrn_radiation_wavelength 1.54178
_diffrn_reflns_av_R_equivalents 0.1556
_diffrn_reflns_av_sigmaI/netI 0.1063
_diffrn_reflns_limit_h_max 8
_diffrn_reflns_limit_h_min -8
_diffrn_reflns_limit_k_max 8
_diffrn_reflns_limit_k_min -8
_diffrn_reflns_limit_l_max 10
_diffrn_reflns_limit_l_min -10
_diffrn_reflns_number 4594
_diffrn_reflns_theta_full 44.78
_diffrn_reflns_theta_max 44.78
_diffrn_reflns_theta_min 4.17
_exptl_absorpt_coefficient_mu 3.217
_exptl_absorpt_correction_T_max 1.0000
_exptl_absorpt_correction_T_min 0.7240
_exptl_absorpt_correction_type multi-scan
_exptl_absorpt_process_details 'Jacobson, R. (1998) Private communication'
_exptl_crystal_colour colourless
_exptl_crystal_density_diffrn 1.620
_exptl_crystal_density_method 'not measured'
_exptl_crystal_description platelet
_exptl_crystal_F_000 470
_exptl_crystal_size_max 0.100
_exptl_crystal_size_mid 0.100
_exptl_crystal_size_min 0.010
_refine_diff_density_max 0.897
_refine_diff_density_min -0.858
_refine_diff_density_rms 0.181
_refine_ls_extinction_coef 0.004(3)
_refine_ls_extinction_expression Fc^*^=kFc[1+0.001xFc^2^\l^3^/sin(2\q)]^-1/4^
_refine_ls_extinction_method SHELXL
_refine_ls_goodness_of_fit_ref 1.494
_refine_ls_hydrogen_treatment constr
_refine_ls_matrix_type full
_refine_ls_number_parameters 237
_refine_ls_number_reflns 1416
_refine_ls_number_restraints 0
_refine_ls_restrained_S_all 1.494
_refine_ls_R_factor_all 0.1418
_refine_ls_R_factor_gt 0.1379
_refine_ls_shift/su_max 0.014
_refine_ls_shift/su_mean 0.004
_refine_ls_structure_factor_coef Fsqd
_refine_ls_weighting_details 'calc w=1/[\s^2^(Fo^2^)+(0.2000P)^2^+0.0000P] where P=(Fo^2^+2Fc^2^)/3'
_refine_ls_weighting_scheme calc
_refine_ls_wR_factor_gt 0.3351
_refine_ls_wR_factor_ref 0.3439
_reflns_number_gt 1260
_reflns_number_total 1416
_reflns_threshold_expression >2sigma(I)
_cod_data_source_file cm8005327-file006.cif
_cod_data_source_block G11(LiAsF6)2
_cod_depositor_comments
;
The following automatic conversions were performed:

'_symmetry_cell_setting' value 'Triclinic' changed to 'triclinic'
according to /home/saulius/struct/CIF-dictionaries/cif_core.dic
dictionary named 'cif_core.dic' version 2.4.1 from 2010-06-29.

Automatic conversion script
Id: cif_fix_values 1715 2011-07-08 13:25:40Z adriana 
;
_cod_original_cell_volume 945.2(6)
_cod_original_sg_symbol_H-M P-1
_cod_database_code 4001214

loop_
_symmetry_equiv_pos_as_xyz
'x, y, z'
'-x, -y, -z'

loop_
_atom_site_label
_atom_site_type_symbol
_atom_site_fract_x
_atom_site_fract_y
_atom_site_fract_z
_atom_site_U_iso_or_equiv
_atom_site_adp_type
_atom_site_occupancy
_atom_site_symmetry_multiplicity
_atom_site_calc_flag
_atom_site_refinement_flags
As1 As 0.65865(14) -0.06051(12) 1.26930(13) 0.0772(15) Uani 1 1 d .
F1 F 0.5380(15) -0.0691(12) 1.3456(15) 0.188(7) Uani 1 1 d .
F2 F 0.7918(9) -0.0452(9) 1.2047(8) 0.112(3) Uani 1 1 d .
F3 F 0.6575(10) 0.1217(9) 1.3056(9) 0.114(3) Uani 1 1 d .
F4 F 0.6749(18) -0.2408(13) 1.254(2) 0.287(12) Uani 1 1 d .
F5 F 0.5037(14) -0.0811(17) 1.1380(14) 0.242(10) Uani 1 1 d .
F6 F 0.8198(12) -0.0146(12) 1.4156(9) 0.152(4) Uani 1 1 d .
Li1 Li 0.853(2) -0.400(2) 0.7332(14) 0.067(6) Uani 1 1 d .
C1 C 1.1961(17) -0.2800(14) 0.9149(14) 0.094(4) Uani 1 1 d .
H1A H 1.2849 -0.3009 0.9805 0.141 Uiso 1 1 calc R
H1B H 1.1647 -0.1869 0.9498 0.141 Uiso 1 1 calc R
H1C H 1.2242 -0.2729 0.8442 0.141 Uiso 1 1 calc R
O2 O 1.0718(8) -0.3953(7) 0.8716(6) 0.061(2) Uani 1 1 d .
C3 C 1.1237(13) -0.5343(11) 0.8606(10) 0.058(3) Uani 1 1 d .
H3A H 1.1992 -0.5378 0.9433 0.070 Uiso 1 1 calc R
H3B H 1.1747 -0.5520 0.7992 0.070 Uiso 1 1 calc R
C4 C 0.9881(13) -0.6496(13) 0.8168(11) 0.070(4) Uani 1 1 d .
H4A H 1.0182 -0.7490 0.7968 0.084 Uiso 1 1 calc R
H4B H 0.9446 -0.6411 0.8826 0.084 Uiso 1 1 calc R
O5 O 0.8782(8) -0.6233(7) 0.7057(6) 0.063(3) Uani 1 1 d .
C6 C 0.7396(15) -0.7307(12) 0.6523(12) 0.079(4) Uani 1 1 d .
H6A H 0.7116 -0.7527 0.7197 0.095 Uiso 1 1 calc R
H6B H 0.7539 -0.8231 0.5988 0.095 Uiso 1 1 calc R
C7 C 0.6169(12) -0.6540(12) 0.5733(11) 0.075(4) Uani 1 1 d .
H7A H 0.6394 -0.6467 0.4993 0.091 Uiso 1 1 calc R
H7B H 0.5147 -0.7132 0.5420 0.091 Uiso 1 1 calc R
O8 O 0.6134(8) -0.5099(8) 0.6467(7) 0.075(3) Uani 1 1 d .
C9 C 0.5453(14) -0.5049(17) 0.7443(13) 0.093(4) Uani 1 1 d .
H9A H 0.4322 -0.5324 0.7032 0.111 Uiso 1 1 calc R
H9B H 0.5886 -0.5745 0.7934 0.111 Uiso 1 1 calc R
C10 C 0.5831(17) -0.3552(17) 0.8273(14) 0.095(5) Uani 1 1 d .
H10A H 0.5307 -0.2876 0.7792 0.114 Uiso 1 1 calc R
H10B H 0.5464 -0.3496 0.8968 0.114 Uiso 1 1 calc R
O11 O 0.7429(9) -0.3126(8) 0.8776(7) 0.071(2) Uani 1 1 d .
C12 C 0.7880(17) -0.1571(14) 0.9240(12) 0.093(5) Uani 1 1 d .
H12A H 0.8939 -0.1346 0.9888 0.112 Uiso 1 1 calc R
H12B H 0.7181 -0.1106 0.9633 0.112 Uiso 1 1 calc R
C13 C 0.7815(17) -0.0989(12) 0.8191(12) 0.085(4) Uani 1 1 d .
H13A H 0.6736 -0.1115 0.7589 0.102 Uiso 1 1 calc R
H13B H 0.8208 0.0073 0.8514 0.102 Uiso 1 1 calc R
O14 O 0.8704(9) -0.1732(8) 0.7584(7) 0.062(2) Uani 1 1 d .
C15 C 0.8526(12) -0.1382(13) 0.6461(11) 0.064(3) Uani 1 1 d .
H15A H 0.8962 -0.0350 0.6645 0.077 Uiso 1 1 calc R
H15B H 0.7423 -0.1518 0.5908 0.077 Uiso 1 1 calc R
C16 C 0.9388(12) -0.2424(12) 0.5828(9) 0.062(3) Uani 1 1 d .
H16A H 0.9239 -0.2285 0.4993 0.075 Uiso 1 1 calc R
H16B H 1.0504 -0.2227 0.6354 0.075 Uiso 1 1 calc R
O17 O 0.8807(7) -0.3859(7) 0.5687(7) 0.057(2) Uani 1 1 d .
C18 C 0.9172(12) -0.4914(12) 0.4777(10) 0.062(3) Uani 1 1 d .
H18A H 0.8884 -0.4609 0.3991 0.074 Uiso 1 1 calc R
H18B H 0.8556 -0.5873 0.4575 0.074 Uiso 1 1 calc R

loop_
_atom_site_aniso_label
_atom_site_aniso_U_11
_atom_site_aniso_U_22
_atom_site_aniso_U_33
_atom_site_aniso_U_23
_atom_site_aniso_U_13
_atom_site_aniso_U_12
As1 0.0552(19) 0.0537(19) 0.131(2) 0.0248(12) 0.0455(14) 0.0148(11)
F1 0.205(13) 0.136(10) 0.379(18) 0.118(11) 0.257(14) 0.075(8)
F2 0.092(6) 0.109(7) 0.160(8) 0.001(5) 0.103(6) -0.001(5)
F3 0.076(6) 0.105(6) 0.151(7) 0.020(5) 0.041(5) 0.016(5)
F4 0.173(12) 0.085(8) 0.67(4) 0.096(13) 0.242(19) 0.039(8)
F5 0.115(9) 0.236(15) 0.188(12) -0.089(11) -0.062(9) 0.069(9)
F6 0.110(8) 0.168(10) 0.157(9) 0.082(7) 0.003(6) 0.042(6)
Li1 0.085(16) 0.047(11) 0.052(10) -0.005(7) 0.022(9) -0.020(10)
C1 0.080(10) 0.061(9) 0.119(10) 0.008(7) 0.025(8) 0.015(8)
O2 0.045(5) 0.042(5) 0.092(5) 0.011(4) 0.027(4) -0.003(4)
C3 0.064(8) 0.049(8) 0.084(7) 0.029(5) 0.047(6) 0.018(7)
C4 0.060(8) 0.065(8) 0.098(9) 0.029(6) 0.039(7) 0.022(7)
O5 0.063(6) 0.054(5) 0.070(5) 0.017(4) 0.023(4) 0.003(4)
C6 0.084(10) 0.038(7) 0.101(9) 0.006(6) 0.030(7) 0.001(7)
C7 0.037(7) 0.061(9) 0.104(9) 0.019(7) 0.003(6) -0.003(6)
O8 0.043(5) 0.061(6) 0.113(6) 0.035(5) 0.015(5) -0.007(4)
C9 0.043(7) 0.128(13) 0.132(11) 0.062(10) 0.046(7) 0.002(8)
C10 0.074(12) 0.097(12) 0.126(11) 0.010(9) 0.065(9) 0.011(8)
O11 0.065(6) 0.075(6) 0.094(5) 0.039(4) 0.043(4) 0.037(4)
C12 0.103(13) 0.071(10) 0.091(10) -0.001(8) 0.036(8) 0.025(9)
C13 0.102(11) 0.056(9) 0.111(10) 0.035(7) 0.050(8) 0.012(8)
O14 0.063(5) 0.068(5) 0.064(5) 0.010(4) 0.039(4) 0.030(4)
C15 0.035(6) 0.052(7) 0.103(9) 0.012(6) 0.030(6) 0.016(5)
C16 0.056(8) 0.069(8) 0.067(7) 0.029(6) 0.023(6) -0.006(6)
O17 0.043(4) 0.038(4) 0.100(5) 0.013(4) 0.042(4) 0.005(3)
C18 0.054(6) 0.062(7) 0.085(7) 0.014(6) 0.046(6) 0.018(6)

loop_
_atom_type_symbol
_atom_type_description
_atom_type_scat_dispersion_real
_atom_type_scat_dispersion_imag
_atom_type_scat_source
C C 0.0181 0.0091 'International Tables Vol C Tables 4.2.6.8 and 6.1.1.4'
H H 0.0000 0.0000 'International Tables Vol C Tables 4.2.6.8 and 6.1.1.4'
Li Li 0.0008 0.0003 'International Tables Vol C Tables 4.2.6.8 and 6.1.1.4'
O O 0.0492 0.0322 'International Tables Vol C Tables 4.2.6.8 and 6.1.1.4'
F F 0.0727 0.0534 'International Tables Vol C Tables 4.2.6.8 and 6.1.1.4'
As As -0.9300 1.0051 'International Tables Vol C Tables 4.2.6.8 and 6.1.1.4'

loop_
_geom_angle_atom_site_label_1
_geom_angle_atom_site_label_2
_geom_angle_atom_site_label_3
_geom_angle
_geom_angle_site_symmetry_1
_geom_angle_site_symmetry_3
F5 As1 F3 89.9(6) . .
F5 As1 F4 97.5(9) . .
F3 As1 F4 172.2(8) . .
F5 As1 F1 87.8(9) . .
F3 As1 F1 87.6(4) . .
F4 As1 F1 90.1(7) . .
F5 As1 F2 96.7(8) . .
F3 As1 F2 90.8(4) . .
F4 As1 F2 90.9(6) . .
F1 As1 F2 175.2(6) . .
F5 As1 F6 172.6(5) . .
F3 As1 F6 82.9(5) . .
F4 As1 F6 89.7(8) . .
F1 As1 F6 90.4(7) . .
F2 As1 F6 84.9(5) . .
O17 Li1 O14 78.8(7) . .
O17 Li1 O5 95.2(8) . .
O14 Li1 O5 168.8(12) . .
O17 Li1 O2 108.6(10) . .
O14 Li1 O2 95.7(8) . .
O5 Li1 O2 77.2(8) . .
O17 Li1 O8 98.4(7) . .
O14 Li1 O8 113.4(10) . .
O5 Li1 O8 76.6(7) . .
O2 Li1 O8 143.7(10) . .
O17 Li1 O11 147.0(11) . .
O14 Li1 O11 75.4(7) . .
O5 Li1 O11 113.4(8) . .
O2 Li1 O11 94.2(7) . .
O8 Li1 O11 73.9(7) . .
O2 C1 H1A 109.5 . .
O2 C1 H1B 109.5 . .
H1A C1 H1B 109.5 . .
O2 C1 H1C 109.5 . .
H1A C1 H1C 109.5 . .
H1B C1 H1C 109.5 . .
C3 O2 C1 111.5(9) . .
C3 O2 Li1 113.2(8) . .
C1 O2 Li1 124.1(9) . .
O2 C3 C4 108.7(9) . .
O2 C3 H3A 110.0 . .
C4 C3 H3A 110.0 . .
O2 C3 H3B 110.0 . .
C4 C3 H3B 110.0 . .
H3A C3 H3B 108.3 . .
O5 C4 C3 105.5(8) . .
O5 C4 H4A 110.7 . .
C3 C4 H4A 110.6 . .
O5 C4 H4B 110.6 . .
C3 C4 H4B 110.6 . .
H4A C4 H4B 108.8 . .
C4 O5 C6 110.9(8) . .
C4 O5 Li1 111.5(8) . .
C6 O5 Li1 118.5(9) . .
O5 C6 C7 103.4(9) . .
O5 C6 H6A 111.1 . .
C7 C6 H6A 111.1 . .
O5 C6 H6B 111.1 . .
C7 C6 H6B 111.1 . .
H6A C6 H6B 109.1 . .
O8 C7 C6 111.0(8) . .
O8 C7 H7A 109.4 . .
C6 C7 H7A 109.4 . .
O8 C7 H7B 109.5 . .
C6 C7 H7B 109.5 . .
H7A C7 H7B 108.0 . .
C7 O8 C9 115.4(9) . .
C7 O8 Li1 106.1(8) . .
C9 O8 Li1 111.4(8) . .
C10 C9 O8 107.5(10) . .
C10 C9 H9A 110.2 . .
O8 C9 H9A 110.2 . .
C10 C9 H9B 110.2 . .
O8 C9 H9B 110.2 . .
H9A C9 H9B 108.5 . .
O11 C10 C9 110.0(11) . .
O11 C10 H10A 109.7 . .
C9 C10 H10A 109.7 . .
O11 C10 H10B 109.7 . .
C9 C10 H10B 109.7 . .
H10A C10 H10B 108.2 . .
C10 O11 C12 114.1(10) . .
C10 O11 Li1 112.4(8) . .
C12 O11 Li1 106.9(8) . .
O11 C12 C13 109.2(10) . .
O11 C12 H12A 109.8 . .
C13 C12 H12A 109.8 . .
O11 C12 H12B 109.8 . .
C13 C12 H12B 109.8 . .
H12A C12 H12B 108.3 . .
O14 C13 C12 109.3(10) . .
O14 C13 H13A 109.8 . .
C12 C13 H13A 109.8 . .
O14 C13 H13B 109.8 . .
C12 C13 H13B 109.8 . .
H13A C13 H13B 108.3 . .
C13 O14 C15 112.6(9) . .
C13 O14 Li1 115.7(9) . .
C15 O14 Li1 111.8(8) . .
O14 C15 C16 106.1(8) . .
O14 C15 H15A 110.5 . .
C16 C15 H15A 110.5 . .
O14 C15 H15B 110.5 . .
C16 C15 H15B 110.5 . .
H15A C15 H15B 108.7 . .
O17 C16 C15 107.9(8) . .
O17 C16 H16A 110.1 . .
C15 C16 H16A 110.1 . .
O17 C16 H16B 110.1 . .
C15 C16 H16B 110.1 . .
H16A C16 H16B 108.4 . .
C16 O17 C18 112.2(8) . .
C16 O17 Li1 110.2(7) . .
C18 O17 Li1 131.0(8) . .
O17 C18 C18 112.5(12) . 2_746
O17 C18 H18A 109.1 . .
C18 C18 H18A 109.1 2_746 .
O17 C18 H18B 109.1 . .
C18 C18 H18B 109.1 2_746 .
H18A C18 H18B 107.8 . .

loop_
_geom_bond_atom_site_label_1
_geom_bond_atom_site_label_2
_geom_bond_distance
_geom_bond_site_symmetry_2
As1 F5 1.665(11) .
As1 F3 1.677(9) .
As1 F4 1.694(13) .
As1 F1 1.696(8) .
As1 F2 1.704(6) .
As1 F6 1.781(9) .
Li1 O17 2.087(18) .
Li1 O14 2.09(2) .
Li1 O5 2.10(2) .
Li1 O2 2.11(2) .
Li1 O8 2.21(2) .
Li1 O11 2.30(2) .
C1 O2 1.426(15) .
C1 H1A 0.9800 .
C1 H1B 0.9800 .
C1 H1C 0.9800 .
O2 C3 1.414(12) .
C3 C4 1.498(15) .
C3 H3A 0.9900 .
C3 H3B 0.9900 .
C4 O5 1.436(13) .
C4 H4A 0.9900 .
C4 H4B 0.9900 .
O5 C6 1.461(14) .
C6 C7 1.535(17) .
C6 H6A 0.9900 .
C6 H6B 0.9900 .
C7 O8 1.434(12) .
C7 H7A 0.9900 .
C7 H7B 0.9900 .
O8 C9 1.501(15) .
C9 C10 1.459(18) .
C9 H9A 0.9900 .
C9 H9B 0.9900 .
C10 O11 1.404(16) .
C10 H10A 0.9900 .
C10 H10B 0.9900 .
O11 C12 1.432(14) .
C12 C13 1.462(17) .
C12 H12A 0.9900 .
C12 H12B 0.9900 .
C13 O14 1.389(13) .
C13 H13A 0.9900 .
C13 H13B 0.9900 .
O14 C15 1.403(14) .
C15 C16 1.521(15) .
C15 H15A 0.9900 .
C15 H15B 0.9900 .
C16 O17 1.399(12) .
C16 H16A 0.9900 .
C16 H16B 0.9900 .
O17 C18 1.425(12) .
C18 C18 1.48(2) 2_746
C18 H18A 0.9900 .
C18 H18B 0.9900 .

loop_
_geom_torsion_atom_site_label_1
_geom_torsion_atom_site_label_2
_geom_torsion_atom_site_label_3
_geom_torsion_atom_site_label_4
_geom_torsion
_geom_torsion_site_symmetry_4
O17 Li1 O2 C3 -83.2(10) .
O14 Li1 O2 C3 -163.3(7) .
O5 Li1 O2 C3 8.0(8) .
O8 Li1 O2 C3 52.7(18) .
O11 Li1 O2 C3 121.0(7) .
O17 Li1 O2 C1 57.5(13) .
O14 Li1 O2 C1 -22.6(12) .
O5 Li1 O2 C1 148.6(9) .
O8 Li1 O2 C1 -166.7(15) .
O11 Li1 O2 C1 -98.3(11) .
C1 O2 C3 C4 179.1(10) .
Li1 O2 C3 C4 -35.2(10) .
O2 C3 C4 O5 52.5(10) .
C3 C4 O5 C6 179.4(8) .
C3 C4 O5 Li1 -46.2(11) .
O17 Li1 O5 C4 130.2(8) .
O14 Li1 O5 C4 73(5) .
O2 Li1 O5 C4 22.2(9) .
O8 Li1 O5 C4 -132.4(7) .
O11 Li1 O5 C4 -66.9(11) .
O17 Li1 O5 C6 -99.2(10) .
O14 Li1 O5 C6 -156(4) .
O2 Li1 O5 C6 152.8(8) .
O8 Li1 O5 C6 -1.8(9) .
O11 Li1 O5 C6 63.8(11) .
C4 O5 C6 C7 158.2(9) .
Li1 O5 C6 C7 27.3(12) .
O5 C6 C7 O8 -51.7(12) .
C6 C7 O8 C9 -72.7(12) .
C6 C7 O8 Li1 51.2(12) .
O17 Li1 O8 C7 66.9(10) .
O14 Li1 O8 C7 148.2(8) .
O5 Li1 O8 C7 -26.5(8) .
O2 Li1 O8 C7 -71.3(18) .
O11 Li1 O8 C7 -146.0(7) .
O17 Li1 O8 C9 -166.7(8) .
O14 Li1 O8 C9 -85.4(10) .
O5 Li1 O8 C9 99.9(8) .
O2 Li1 O8 C9 55.1(19) .
O11 Li1 O8 C9 -19.7(9) .
C7 O8 C9 C10 167.2(10) .
Li1 O8 C9 C10 46.1(14) .
O8 C9 C10 O11 -55.2(15) .
C9 C10 O11 C12 160.0(10) .
C9 C10 O11 Li1 38.1(15) .
O17 Li1 O11 C10 70.8(19) .
O14 Li1 O11 C10 110.5(9) .
O5 Li1 O11 C10 -76.8(12) .
O2 Li1 O11 C10 -154.7(9) .
O8 Li1 O11 C10 -9.7(10) .
O17 Li1 O11 C12 -55.1(19) .
O14 Li1 O11 C12 -15.3(9) .
O5 Li1 O11 C12 157.3(9) .
O2 Li1 O11 C12 79.5(9) .
O8 Li1 O11 C12 -135.5(8) .
C10 O11 C12 C13 -84.2(14) .
Li1 O11 C12 C13 40.7(13) .
O11 C12 C13 O14 -54.8(14) .
C12 C13 O14 C15 171.5(10) .
C12 C13 O14 Li1 41.2(14) .
O17 Li1 O14 C13 145.1(8) .
O5 Li1 O14 C13 -157(4) .
O2 Li1 O14 C13 -107.0(10) .
O8 Li1 O14 C13 50.7(11) .
O11 Li1 O14 C13 -14.1(9) .
O17 Li1 O14 C15 14.4(9) .
O5 Li1 O14 C15 73(5) .
O2 Li1 O14 C15 122.3(8) .
O8 Li1 O14 C15 -79.9(10) .
O11 Li1 O14 C15 -144.8(7) .
C13 O14 C15 C16 -172.5(9) .
Li1 O14 C15 C16 -40.3(11) .
O14 C15 C16 O17 55.4(10) .
C15 C16 O17 C18 161.8(8) .
C15 C16 O17 Li1 -43.5(11) .
O14 Li1 O17 C16 17.2(9) .
O5 Li1 O17 C16 -153.2(7) .
O2 Li1 O17 C16 -75.1(11) .
O8 Li1 O17 C16 129.6(8) .
O11 Li1 O17 C16 56.3(19) .
O14 Li1 O17 C18 165.7(8) .
O5 Li1 O17 C18 -4.7(13) .
O2 Li1 O17 C18 73.4(12) .
O8 Li1 O17 C18 -81.9(12) .
O11 Li1 O17 C18 -155.2(14) .
C16 O17 C18 C18 71.0(13) 2_746
Li1 O17 C18 C18 -77.0(16) 2_746
